data_7041228
loop_
_publ_author_name
'Liu, Lei-Lei'
'Chen, Jing'
'Yu, Cai-Xia'
'Lv, Wen-Xing'
'Yu, Hui-Ying'
'Cui, Xiao-Qing'
'Liu, Lin'

_publ_section_title
;
 A novel Ag(i)-calix[4]arene coordination polymer for the sensitive
 detection and efficient photodegradation of nitrobenzene in aqueous
 solution.
;
_journal_issue 1
_journal_name_full 'Dalton transactions (Cambridge, England : 2003)'
_journal_page_first 178
_journal_page_last 185
_journal_paper_doi 10.1039/c6dt03990a
_journal_volume 46
_journal_year 2016
_chemical_formula_moiety 'C26 H22 Ag N3 O5'
_chemical_formula_sum 'C26 H22 Ag N3 O5'
_chemical_formula_weight 564.34
_chemical_name_systematic
; 
 ? 
;
_space_group_IT_number 15
_symmetry_cell_setting monoclinic
_symmetry_space_group_name_Hall '-C 2yc'
_symmetry_space_group_name_H-M 'C 1 2/c 1'
_atom_sites_solution_hydrogens geom
_atom_sites_solution_primary direct
_atom_sites_solution_secondary difmap
_audit_creation_method SHELXL-97
_audit_update_record
;
2016-06-22 deposited with the CCDC.
2016-11-21 downloaded from the CCDC.
;
_cell_angle_alpha 90.00
_cell_angle_beta 129.073(2)
_cell_angle_gamma 90.00
_cell_formula_units_Z 8
_cell_length_a 27.7874(10)
_cell_length_b 11.7457(7)
_cell_length_c 17.5147(9)
_cell_measurement_reflns_used 9928
_cell_measurement_temperature 293(2)
_cell_measurement_theta_max 28.2837
_cell_measurement_theta_min 2.8153
_cell_volume 4438.0(4)
_computing_structure_refinement 'SHELXL-97 (Sheldrick, 1997)'
_computing_structure_solution 'SHELXS-97 (Sheldrick, 1990)'
_diffrn_ambient_temperature 293(2)
_diffrn_measured_fraction_theta_full 1
_diffrn_measured_fraction_theta_max 1
_diffrn_measurement_device_type bruker-CCD
_diffrn_radiation_monochromator graphite
_diffrn_radiation_source 'fine-focus sealed tube'
_diffrn_radiation_type MoK\a
_diffrn_radiation_wavelength 0.71073
_diffrn_reflns_av_R_equivalents 0.0422
_diffrn_reflns_av_sigmaI/netI 0.0488
_diffrn_reflns_limit_h_max 32
_diffrn_reflns_limit_h_min -31
_diffrn_reflns_limit_k_max 13
_diffrn_reflns_limit_k_min -13
_diffrn_reflns_limit_l_max 20
_diffrn_reflns_limit_l_min -20
_diffrn_reflns_number 11329
_diffrn_reflns_theta_full 25.01
_diffrn_reflns_theta_max 25.01
_diffrn_reflns_theta_min 1.97
_exptl_absorpt_coefficient_mu 0.954
_exptl_absorpt_correction_T_max 0.8395
_exptl_absorpt_correction_T_min 0.8247
_exptl_absorpt_correction_type multi-scan
_exptl_absorpt_process_details sadabs
_exptl_crystal_colour yellow
_exptl_crystal_density_diffrn 1.689
_exptl_crystal_density_method 'not measured'
_exptl_crystal_description block
_exptl_crystal_F_000 2288
_exptl_crystal_size_max 0.21
_exptl_crystal_size_mid 0.20
_exptl_crystal_size_min 0.19
_refine_diff_density_max 3.573
_refine_diff_density_min -3.443
_refine_diff_density_rms 0.262
_refine_ls_extinction_method none
_refine_ls_goodness_of_fit_ref 1.053
_refine_ls_hydrogen_treatment constr
_refine_ls_matrix_type full
_refine_ls_number_parameters 316
_refine_ls_number_reflns 2903
_refine_ls_number_restraints 24
_refine_ls_restrained_S_all 1.049
_refine_ls_R_factor_all 0.1190
_refine_ls_R_factor_gt 0.1167
_refine_ls_shift/su_max 0.054
_refine_ls_shift/su_mean 0.001
_refine_ls_structure_factor_coef Fsqd
_refine_ls_weighting_details 'calc w=1/[\s^2^(Fo^2^)+(0.0097P)^2^+741.3509P] where P=(Fo^2^+2Fc^2^)/3'
_refine_ls_weighting_scheme calc
_refine_ls_wR_factor_gt 0.2863
_refine_ls_wR_factor_ref 0.2873
_reflns_number_gt 2735
_reflns_number_total 2903
_reflns_threshold_expression >2sigma(I)
_cod_data_source_file c6dt03990a2.cif
_cod_data_source_block 1
_cod_depositor_comments 'Adding full bibliography for 7041228.cif.'
_cod_original_sg_symbol_H-M 'C2/c '
_cod_database_code 7041228

loop_
_symmetry_equiv_pos_as_xyz
'x, y, z'
'-x, y, -z+1/2'
'x+1/2, y+1/2, z'
'-x+1/2, y+1/2, -z+1/2'
'-x, -y, -z'
'x, -y, z-1/2'
'-x+1/2, -y+1/2, -z'
'x+1/2, -y+1/2, z-1/2'

loop_
_atom_site_label
_atom_site_type_symbol
_atom_site_fract_x
_atom_site_fract_y
_atom_site_fract_z
_atom_site_U_iso_or_equiv
_atom_site_adp_type
_atom_site_occupancy
_atom_site_symmetry_multiplicity
_atom_site_calc_flag
_atom_site_refinement_flags
Ag1 Ag 0.22588(4) 0.35294(7) 0.42992(6) 0.0192(2) Uani 1 1 d .
O1 O 0.0650(3) 0.2092(6) -0.2360(5) 0.0142(17) Uani 1 1 d .
O2 O 0.0681(3) 0.1824(7) -0.0342(5) 0.020(2) Uani 1 1 d .
O3 O 0.4016(4) 0.3538(9) 0.4878(7) 0.040(3) Uani 1 1 d .
O4 O 0.3019(4) 0.3798(9) 0.3923(6) 0.036(3) Uani 1 1 d .
O5 O 0.3441(4) 0.2521(8) 0.5077(5) 0.0275(7) Uani 1 1 d U
C1 C 0.2490(5) -0.0430(11) -0.1135(8) 0.025(3) Uani 1 1 d .
H1A H 0.2877 -0.0748 -0.0842 0.030 Uiso 1 1 calc R
C2 C 0.2210(4) 0.0230(9) -0.1975(6) 0.014(2) Uani 1 1 d .
H2A H 0.2419 0.0388 -0.2217 0.016 Uiso 1 1 calc R
C3 C 0.1618(5) 0.0652(10) -0.2452(7) 0.025(3) Uani 1 1 d .
H3A H 0.1417 0.1054 -0.3037 0.030 Uiso 1 1 calc R
C4 C 0.1323(4) 0.0460(9) -0.2029(7) 0.018(3) Uani 1 1 d .
C5 C 0.1642(5) -0.0157(10) -0.1193(8) 0.021(3) Uani 1 1 d .
H5A H 0.1454 -0.0273 -0.0910 0.025 Uiso 1 1 calc R
C6 C 0.0680(5) 0.0929(11) -0.2518(9) 0.027(3) Uani 1 1 d .
H6A H 0.0428 0.0802 -0.3221 0.033 Uiso 1 1 calc R
H6B H 0.0498 0.0497 -0.2286 0.033 Uiso 1 1 calc R
C7 C 0.1080(4) 0.2815(9) -0.2277(7) 0.015(2) Uani 1 1 d .
C8 C 0.1009(4) 0.3210(9) -0.3073(7) 0.013(2) Uani 1 1 d U
C9 C 0.1476(5) 0.3845(10) -0.2948(8) 0.022(3) Uani 1 1 d .
H9A H 0.1430 0.4104 -0.3492 0.027 Uiso 1 1 calc R
C10 C 0.2016(5) 0.4094(10) -0.1995(8) 0.025(3) Uani 1 1 d .
H10A H 0.2342 0.4479 -0.1902 0.030 Uiso 1 1 calc R
C11 C 0.2060(5) 0.3764(10) -0.1202(9) 0.023(3) Uani 1 1 d .
H11A H 0.2408 0.3964 -0.0570 0.028 Uiso 1 1 calc R
C12 C 0.1588(4) 0.3130(9) -0.1334(7) 0.014(2) Uani 1 1 d .
C13 C 0.0411(5) 0.2987(10) -0.4112(7) 0.018(3) Uani 1 1 d .
H13A H 0.0340 0.2173 -0.4222 0.022 Uiso 1 1 calc R
H13B H 0.0447 0.3291 -0.4590 0.022 Uiso 1 1 calc R
C14 C 0.1589(5) 0.2845(10) -0.0468(7) 0.018(3) Uani 1 1 d .
H14A H 0.1525 0.2035 -0.0461 0.021 Uiso 1 1 calc R
H14B H 0.1988 0.3045 0.0150 0.021 Uiso 1 1 calc R
C15 C 0.1086(4) 0.3494(10) -0.0579(7) 0.017(3) Uani 1 1 d .
C16 C 0.1022(5) 0.4667(10) -0.0732(7) 0.019(3) Uani 1 1 d .
H16A H 0.1316 0.5047 -0.0731 0.023 Uiso 1 1 calc R
C17 C 0.0555(5) 0.5295(10) -0.0882(8) 0.025(3) Uani 1 1 d .
H17A H 0.0543 0.6079 -0.0965 0.030 Uiso 1 1 calc R
C18 C 0.0097(4) 0.4758(9) -0.0912(7) 0.016(2) Uani 1 1 d .
H18A H -0.0229 0.5172 -0.1030 0.020 Uiso 1 1 calc R
C19 C 0.0139(5) 0.3561(10) -0.0757(8) 0.022(3) Uani 1 1 d .
C20 C 0.0638(5) 0.2960(10) -0.0529(7) 0.016(3) Uani 1 1 d .
C21 C 0.1184(5) 0.1529(11) 0.0671(7) 0.022(3) Uani 1 1 d .
H21A H 0.1565 0.1871 0.0865 0.026 Uiso 1 1 calc R
H21B H 0.1239 0.0710 0.0724 0.026 Uiso 1 1 calc R
C22 C 0.1518(4) 0.2550(9) 0.2191(6) 0.014(2) Uani 1 1 d .
H22A H 0.1874 0.2758 0.2281 0.017 Uiso 1 1 calc R
C23 C 0.1069(5) 0.1922(10) 0.1354(7) 0.021(3) Uani 1 1 d .
C24 C 0.0523(5) 0.1728(10) 0.1195(7) 0.021(3) Uani 1 1 d .
H24A H 0.0202 0.1345 0.0630 0.025 Uiso 1 1 calc R
C25 C 0.0442(5) 0.2095(10) 0.1865(7) 0.020(3) Uani 1 1 d .
H25A H 0.0071 0.1967 0.1751 0.024 Uiso 1 1 calc R
C26 C 0.0925(5) 0.2653(11) 0.2697(8) 0.023(3) Uani 1 1 d .
H26A H 0.0877 0.2887 0.3153 0.028 Uiso 1 1 calc R
N1 N 0.2206(4) -0.0621(8) -0.0730(5) 0.0134(19) Uani 1 1 d U
N2 N 0.1468(4) 0.2875(8) 0.2882(6) 0.020(2) Uani 1 1 d .
N3 N 0.3503(4) 0.3277(8) 0.4623(6) 0.019(2) Uani 1 1 d .

loop_
_atom_site_aniso_label
_atom_site_aniso_U_11
_atom_site_aniso_U_22
_atom_site_aniso_U_33
_atom_site_aniso_U_23
_atom_site_aniso_U_13
_atom_site_aniso_U_12
Ag1 0.0197(3) 0.0214(4) 0.0208(3) -0.0060(3) 0.0148(2) -0.0042(3)
O1 0.012(2) 0.017(4) 0.023(2) 0.002(2) 0.015(2) -0.002(3)
O2 0.023(3) 0.014(4) 0.009(3) 0.004(3) 0.004(2) 0.003(3)
O3 0.017(3) 0.047(6) 0.048(4) -0.005(4) 0.017(3) -0.005(4)
O4 0.032(4) 0.045(5) 0.036(3) 0.019(4) 0.024(3) 0.017(4)
O5 0.0277(8) 0.0274(9) 0.0278(8) 0.0008(7) 0.0176(5) -0.0006(7)
C1 0.027(4) 0.023(6) 0.032(4) 0.000(4) 0.022(3) 0.000(4)
C2 0.026(4) 0.008(5) 0.020(3) -0.003(3) 0.021(3) -0.004(4)
C3 0.040(5) 0.010(5) 0.016(4) -0.002(4) 0.013(4) -0.012(5)
C4 0.015(4) 0.012(5) 0.029(4) -0.009(4) 0.014(3) -0.004(4)
C5 0.018(4) 0.020(6) 0.033(4) -0.001(4) 0.020(3) 0.000(4)
C6 0.014(4) 0.025(6) 0.037(5) 0.003(5) 0.013(4) -0.007(4)
C7 0.016(4) 0.011(5) 0.029(4) -0.002(3) 0.019(3) 0.003(4)
C8 0.012(3) 0.016(4) 0.019(3) 0.002(3) 0.014(2) 0.005(3)
C9 0.031(4) 0.019(6) 0.027(4) -0.001(4) 0.023(3) -0.005(4)
C10 0.021(4) 0.015(5) 0.042(5) 0.002(4) 0.020(4) 0.000(4)
C11 0.021(4) 0.011(5) 0.038(5) -0.003(4) 0.018(4) 0.001(4)
C12 0.010(3) 0.008(5) 0.027(4) -0.001(3) 0.013(3) 0.002(3)
C13 0.019(4) 0.013(5) 0.024(4) 0.002(4) 0.014(3) 0.005(4)
C14 0.018(4) 0.018(5) 0.012(3) -0.002(4) 0.007(3) 0.006(4)
C15 0.006(4) 0.027(6) 0.011(4) 0.005(4) 0.002(3) 0.001(4)
C16 0.021(4) 0.017(5) 0.023(4) -0.002(4) 0.015(3) -0.004(4)
C17 0.024(5) 0.012(5) 0.037(5) -0.001(4) 0.019(4) -0.004(4)
C18 0.023(4) 0.015(5) 0.023(3) -0.004(3) 0.020(3) 0.002(4)
C19 0.015(4) 0.016(5) 0.029(5) 0.003(4) 0.011(4) -0.004(4)
C20 0.019(4) 0.016(5) 0.015(3) 0.004(3) 0.012(3) 0.000(4)
C21 0.025(5) 0.026(6) 0.011(4) 0.004(4) 0.009(3) 0.013(4)
C22 0.017(4) 0.016(5) 0.019(3) 0.005(3) 0.016(3) 0.003(4)
C23 0.027(4) 0.021(6) 0.025(4) 0.002(4) 0.021(3) 0.007(4)
C24 0.025(5) 0.017(5) 0.015(4) 0.002(4) 0.010(3) -0.002(4)
C25 0.024(4) 0.019(6) 0.023(4) 0.009(4) 0.018(3) 0.004(4)
C26 0.024(4) 0.027(6) 0.024(4) 0.010(4) 0.018(3) 0.000(5)
N1 0.016(3) 0.018(4) 0.017(2) 0.004(3) 0.015(2) 0.002(3)
N2 0.028(3) 0.020(5) 0.028(3) 0.001(3) 0.026(3) 0.005(4)
N3 0.026(4) 0.009(4) 0.026(3) 0.005(3) 0.019(3) 0.003(3)

loop_
_atom_type_symbol
_atom_type_description
_atom_type_scat_dispersion_real
_atom_type_scat_dispersion_imag
_atom_type_scat_source
C C 0.0033 0.0016 'International Tables Vol C Tables 4.2.6.8 and 6.1.1.4'
H H 0.0000 0.0000 'International Tables Vol C Tables 4.2.6.8 and 6.1.1.4'
Ag Ag -0.8971 1.1015 'International Tables Vol C Tables 4.2.6.8 and 6.1.1.4'
N N 0.0061 0.0033 'International Tables Vol C Tables 4.2.6.8 and 6.1.1.4'
O O 0.0106 0.0060 'International Tables Vol C Tables 4.2.6.8 and 6.1.1.4'

loop_
_geom_angle_atom_site_label_1
_geom_angle_atom_site_label_2
_geom_angle_atom_site_label_3
_geom_angle
_geom_angle_site_symmetry_1
_geom_angle_site_symmetry_3
N2 Ag1 N1 159.9(4) . 4
N2 Ag1 O4 98.7(4) . .
N1 Ag1 O4 99.3(3) 4 .
N2 Ag1 Ag1 104.6(3) . 7_556
N1 Ag1 Ag1 78.8(2) 4 7_556
O4 Ag1 Ag1 106.4(2) . 7_556
C7 O1 C6 117.2(9) . .
C20 O2 C21 113.6(8) . .
N3 O4 Ag1 103.4(8) . .
N1 C1 C2 121.2(11) . .
N1 C1 H1A 119.4 . .
C2 C1 H1A 119.4 . .
C3 C2 C1 120.0(12) . .
C3 C2 H2A 120.0 . .
C1 C2 H2A 120.0 . .
C2 C3 C4 118.9(10) . .
C2 C3 H3A 120.6 . .
C4 C3 H3A 120.6 . .
C5 C4 C3 116.6(10) . .
C5 C4 C6 122.9(13) . .
C3 C4 C6 120.4(10) . .
N1 C5 C4 126.3(13) . .
N1 C5 H5A 116.9 . .
C4 C5 H5A 116.9 . .
O1 C6 C4 115.9(9) . .
O1 C6 H6A 108.3 . .
C4 C6 H6A 108.3 . .
O1 C6 H6B 108.3 . .
C4 C6 H6B 108.3 . .
H6A C6 H6B 107.4 . .
C8 C7 C12 120.8(11) . .
C8 C7 O1 122.6(8) . .
C12 C7 O1 116.6(10) . .
C7 C8 C9 120.2(8) . .
C7 C8 C13 120.6(10) . .
C9 C8 C13 119.2(10) . .
C8 C9 C10 119.5(11) . .
C8 C9 H9A 120.2 . .
C10 C9 H9A 120.2 . .
C11 C10 C9 119.5(12) . .
C11 C10 H10A 120.3 . .
C9 C10 H10A 120.3 . .
C10 C11 C12 120.5(10) . .
C10 C11 H11A 119.7 . .
C12 C11 H11A 119.7 . .
C7 C12 C11 119.0(11) . .
C7 C12 C14 118.8(10) . .
C11 C12 C14 122.0(9) . .
C8 C13 C19 109.4(9) . 2_554
C8 C13 H13A 109.8 . .
C19 C13 H13A 109.8 2_554 .
C8 C13 H13B 109.8 . .
C19 C13 H13B 109.8 2_554 .
H13A C13 H13B 108.2 . .
C15 C14 C12 109.7(8) . .
C15 C14 H14A 109.7 . .
C12 C14 H14A 109.7 . .
C15 C14 H14B 109.7 . .
C12 C14 H14B 109.7 . .
H14A C14 H14B 108.2 . .
C16 C15 C20 115.4(11) . .
C16 C15 C14 121.7(12) . .
C20 C15 C14 122.8(10) . .
C17 C16 C15 124.2(12) . .
C17 C16 H16A 117.9 . .
C15 C16 H16A 117.9 . .
C16 C17 C18 119.8(11) . .
C16 C17 H17A 120.1 . .
C18 C17 H17A 120.1 . .
C17 C18 C19 118.5(11) . .
C17 C18 H18A 120.7 . .
C19 C18 H18A 120.7 . .
C20 C19 C18 120.7(12) . .
C20 C19 C13 122.7(10) . 2_554
C18 C19 C13 116.6(10) . 2_554
O2 C20 C19 119.7(11) . .
O2 C20 C15 119.4(10) . .
C19 C20 C15 120.6(10) . .
O2 C21 C23 112.3(10) . .
O2 C21 H21A 109.1 . .
C23 C21 H21A 109.1 . .
O2 C21 H21B 109.1 . .
C23 C21 H21B 109.1 . .
H21A C21 H21B 107.9 . .
N2 C22 C23 124.0(11) . .
N2 C22 H22A 118.0 . .
C23 C22 H22A 118.0 . .
C24 C23 C22 116.2(12) . .
C24 C23 C21 123.5(10) . .
C22 C23 C21 120.2(11) . .
C23 C24 C25 121.3(10) . .
C23 C24 H24A 119.3 . .
C25 C24 H24A 119.3 . .
C26 C25 C24 118.2(12) . .
C26 C25 H25A 120.9 . .
C24 C25 H25A 120.9 . .
N2 C26 C25 122.8(13) . .
N2 C26 H26A 118.6 . .
C25 C26 H26A 118.6 . .
C5 N1 C1 116.9(9) . .
C5 N1 Ag1 124.6(9) . 4_545
C1 N1 Ag1 118.0(6) . 4_545
C26 N2 C22 117.2(9) . .
C26 N2 Ag1 120.9(8) . .
C22 N2 Ag1 121.4(7) . .
O3 N3 O4 120.7(10) . .
O3 N3 O5 121.8(9) . .
O4 N3 O5 117.5(10) . .

loop_
_geom_bond_atom_site_label_1
_geom_bond_atom_site_label_2
_geom_bond_distance
_geom_bond_site_symmetry_2
Ag1 N2 2.169(8) .
Ag1 N1 2.189(8) 4
Ag1 O4 2.597(11) .
Ag1 Ag1 3.0859(17) 7_556
O1 C7 1.396(14) .
O1 C6 1.406(15) .
O2 C20 1.360(14) .
O2 C21 1.447(11) .
O3 N3 1.234(14) .
O4 N3 1.268(11) .
O5 N3 1.274(14) .
C1 N1 1.371(18) .
C1 C2 1.387(15) .
C1 H1A 0.9300 .
C2 C3 1.383(16) .
C2 H2A 0.9300 .
C3 C4 1.43(2) .
C3 H3A 0.9300 .
C4 C5 1.348(16) .
C4 C6 1.516(16) .
C5 N1 1.345(14) .
C5 H5A 0.9300 .
C6 H6A 0.9700 .
C6 H6B 0.9700 .
C7 C8 1.361(16) .
C7 C12 1.385(13) .
C8 C9 1.388(16) .
C8 C13 1.526(12) .
C9 C10 1.402(14) .
C9 H9A 0.9300 .
C10 C11 1.37(2) .
C10 H10A 0.9300 .
C11 C12 1.396(17) .
C11 H11A 0.9300 .
C12 C14 1.550(17) .
C13 C19 1.551(17) 2_554
C13 H13A 0.9700 .
C13 H13B 0.9700 .
C14 C15 1.494(17) .
C14 H14A 0.9700 .
C14 H14B 0.9700 .
C15 C16 1.393(16) .
C15 C20 1.447(17) .
C16 C17 1.365(18) .
C16 H16A 0.9300 .
C17 C18 1.392(18) .
C17 H17A 0.9300 .
C18 C19 1.422(16) .
C18 H18A 0.9300 .
C19 C20 1.371(17) .
C19 C13 1.551(17) 2_554
C21 C23 1.494(18) .
C21 H21A 0.9700 .
C21 H21B 0.9700 .
C22 N2 1.358(16) .
C22 C23 1.394(14) .
C22 H22A 0.9300 .
C23 C24 1.378(18) .
C24 C25 1.395(19) .
C24 H24A 0.9300 .
C25 C26 1.375(14) .
C25 H25A 0.9300 .
C26 N2 1.355(17) .
C26 H26A 0.9300 .
N1 Ag1 2.189(8) 4_545

loop_
_geom_torsion_atom_site_label_1
_geom_torsion_atom_site_label_2
_geom_torsion_atom_site_label_3
_geom_torsion_atom_site_label_4
_geom_torsion
_geom_torsion_site_symmetry_1
_geom_torsion_site_symmetry_4
N2 Ag1 O4 N3 -128.0(7) . .
N1 Ag1 O4 N3 61.0(7) 4 .
Ag1 Ag1 O4 N3 -20.0(7) 7_556 .
N1 C1 C2 C3 -3.9(16) . .
C1 C2 C3 C4 4.1(15) . .
C2 C3 C4 C5 -1.7(15) . .
C2 C3 C4 C6 178.7(10) . .
C3 C4 C5 N1 -1.1(17) . .
C6 C4 C5 N1 178.5(11) . .
C7 O1 C6 C4 33.9(15) . .
C5 C4 C6 O1 101.5(14) . .
C3 C4 C6 O1 -79.0(15) . .
C6 O1 C7 C8 80.1(12) . .
C6 O1 C7 C12 -100.7(12) . .
C12 C7 C8 C9 6.4(17) . .
O1 C7 C8 C9 -174.4(10) . .
C12 C7 C8 C13 -172.0(10) . .
O1 C7 C8 C13 7.1(17) . .
C7 C8 C9 C10 -1.1(18) . .
C13 C8 C9 C10 177.4(11) . .
C8 C9 C10 C11 -3.9(18) . .
C9 C10 C11 C12 3.6(18) . .
C8 C7 C12 C11 -6.7(16) . .
O1 C7 C12 C11 174.1(10) . .
C8 C7 C12 C14 168.8(10) . .
O1 C7 C12 C14 -10.4(14) . .
C10 C11 C12 C7 1.6(17) . .
C10 C11 C12 C14 -173.8(11) . .
C7 C8 C13 C19 62.3(14) . 2_554
C9 C8 C13 C19 -116.2(12) . 2_554
C7 C12 C14 C15 -65.1(12) . .
C11 C12 C14 C15 110.3(11) . .
C12 C14 C15 C16 -51.5(12) . .
C12 C14 C15 C20 129.1(10) . .
C20 C15 C16 C17 -3.6(15) . .
C14 C15 C16 C17 176.9(10) . .
C15 C16 C17 C18 -1.4(17) . .
C16 C17 C18 C19 1.6(16) . .
C17 C18 C19 C20 3.6(16) . .
C17 C18 C19 C13 -174.8(10) . 2_554
C21 O2 C20 C19 -112.1(12) . .
C21 O2 C20 C15 74.0(13) . .
C18 C19 C20 O2 177.2(9) . .
C13 C19 C20 O2 -4.5(16) 2_554 .
C18 C19 C20 C15 -9.0(16) . .
C13 C19 C20 C15 169.3(10) 2_554 .
C16 C15 C20 O2 -177.4(8) . .
C14 C15 C20 O2 2.1(14) . .
C16 C15 C20 C19 8.8(14) . .
C14 C15 C20 C19 -171.8(10) . .
C20 O2 C21 C23 69.7(14) . .
N2 C22 C23 C24 6.3(16) . .
N2 C22 C23 C21 -175.5(10) . .
O2 C21 C23 C24 48.9(16) . .
O2 C21 C23 C22 -129.1(11) . .
C22 C23 C24 C25 -3.1(17) . .
C21 C23 C24 C25 178.9(11) . .
C23 C24 C25 C26 -0.4(17) . .
C24 C25 C26 N2 1.2(17) . .
C4 C5 N1 C1 1.4(17) . .
C4 C5 N1 Ag1 173.7(9) . 4_545
C2 C1 N1 C5 1.2(16) . .
C2 C1 N1 Ag1 -171.7(8) . 4_545
C25 C26 N2 C22 1.7(17) . .
C25 C26 N2 Ag1 -170.9(8) . .
C23 C22 N2 C26 -5.6(16) . .
C23 C22 N2 Ag1 166.9(8) . .
N1 Ag1 N2 C26 -23.4(16) 4 .
O4 Ag1 N2 C26 -176.6(9) . .
Ag1 Ag1 N2 C26 73.9(9) 7_556 .
N1 Ag1 N2 C22 164.4(9) 4 .
O4 Ag1 N2 C22 11.2(9) . .
Ag1 Ag1 N2 C22 -98.4(8) 7_556 .
Ag1 O4 N3 O3 -155.0(10) . .
Ag1 O4 N3 O5 21.7(11) . .
